data_8104264
loop_
_publ_author_name
'Naray-Szabo, S.'

_publ_section_title
;
 Zur Struktur des Baddeleyites Zr O2
;
_journal_name_full
;
Zeitschrift fuer Kristallographie, Kristallgeometrie, Kristallphysik, 
Kristallchemie (-144,1977)
;
_journal_page_first 414
_journal_page_last 416
_journal_volume 94
_journal_year 1936
_chemical_formula_sum 'O2 Zr'
_chemical_name_systematic 'Zr O2'
_space_group_IT_number 14
_symmetry_space_group_name_Hall '-P 2ybc'
_symmetry_space_group_name_H-M 'P 1 21/c 1'
_cell_angle_alpha 90
_cell_angle_beta 99.46
_cell_angle_gamma 90
_cell_formula_units_Z 4
_cell_length_a 5.22
_cell_length_b 5.27
_cell_length_c 5.38
_cell_volume 145.988
_citation_journal_id_ASTM ZEKGAX
_cod_data_source_file Naray-Szabo_ZEKGAX_1936_1221.cif
_cod_data_source_block O2Zr1
_cod_original_cell_volume 145.9879
_cod_original_formula_sum 'O2 Zr1'
_cod_database_code 8104264

loop_
_symmetry_equiv_pos_as_xyz
x,y,z
-x,y+1/2,-z+1/2
-x,-y,-z
x,-y-1/2,z-1/2

loop_
_atom_site_label
_atom_site_type_symbol
_atom_site_fract_x
_atom_site_fract_y
_atom_site_fract_z
_atom_site_occupancy
_atom_site_U_iso_or_equiv
O2 O-2 0.288 0.75 0.21 1 0.0
Zr2 Zr+4 0.5 0 0.5 1 0.0
O1 O-2 0.2 0.22 0.21 1 0.0
Zr1 Zr+4 0 0 0 1 0.0
